data_2013345
loop_
_publ_author_name
'Odaba\;so\<glu, Mustafa'
'Albayrak, \,Ci\<gdem'
'B\"uy\"ukg\"ung\"or, Orhan'
'Goesmann, Helmut'

_publ_section_title
4-[(3-Chlorophenyl)diazenyl]-2-{[tris(hydroxymethyl)methyl]aminomethylene}cyclohexa-3,5-dien-1(2<i>H</i>)-one
_journal_issue 5
_journal_name_full 'Acta Crystallographica Section C'
_journal_page_first o234
_journal_page_last o236
_journal_paper_doi 10.1107/S0108270103006292
_journal_volume 59
_journal_year 2003
_chemical_formula_iupac 'C17 H18 Cl N3 O4'
_chemical_formula_moiety 'C17 H18 Cl N3 O4'
_chemical_formula_sum 'C17 H18 Cl N3 O4'
_chemical_formula_weight 363.79
_chemical_melting_point 456.1(10)
_chemical_name_systematic
;
4-[(3-Chlorophenyl)diazenyl]-2-
{[tris(hydroxymethyl)methyl]aminomethylene}cyclohexa-3,5-dien-1(2H)-one
;
_space_group_IT_number 14
_symmetry_cell_setting monoclinic
_symmetry_space_group_name_Hall '-P 2ybc'
_symmetry_space_group_name_H-M 'P 1 21/c 1'
_atom_sites_solution_hydrogens geom
_atom_sites_solution_primary direct
_atom_sites_solution_secondary difmap
_cell_angle_alpha 90.00
_cell_angle_beta 96.64(3)
_cell_angle_gamma 90.00
_cell_formula_units_Z 4
_cell_length_a 18.418(4)
_cell_length_b 9.821(2)
_cell_length_c 9.5020(19)
_cell_measurement_reflns_used 100
_cell_measurement_temperature 295
_cell_measurement_theta_max 25.0
_cell_measurement_theta_min 3.0
_cell_volume 1707.2(6)
_computing_cell_refinement STADI4
_computing_data_collection 'STADI4 (Stoe & Cie, 1996)'
_computing_data_reduction 'X-RED (Stoe & Cie, 1996)'
_computing_molecular_graphics 'ORTEP-3 for Windows (Farrugia, 1997)'
_computing_publication_material 'WinGX (Farrugia, 1998)'
_computing_structure_refinement 'SHELXL97 (Sheldrick, 1997)'
_computing_structure_solution 'SHELXS97 (Sheldrick, 1997)'
_diffrn_ambient_temperature 293(2)
_diffrn_measured_fraction_theta_full 0.999
_diffrn_measured_fraction_theta_max 0.999
_diffrn_measurement_device_type 'STOE STADI 4'
_diffrn_measurement_method '\w scans'
_diffrn_radiation_monochromator graphite
_diffrn_radiation_source 'fine-focus sealed tube'
_diffrn_radiation_type MoK\a
_diffrn_radiation_wavelength 0.71073
_diffrn_reflns_av_R_equivalents 0.0204
_diffrn_reflns_av_sigmaI/netI 0.0215
_diffrn_reflns_limit_h_max 21
_diffrn_reflns_limit_h_min -21
_diffrn_reflns_limit_k_max 0
_diffrn_reflns_limit_k_min -11
_diffrn_reflns_limit_l_max 11
_diffrn_reflns_limit_l_min -11
_diffrn_reflns_number 6136
_diffrn_reflns_theta_full 25.01
_diffrn_reflns_theta_max 25.01
_diffrn_reflns_theta_min 2.23
_diffrn_standards_decay_% 2
_diffrn_standards_interval_time 120
_diffrn_standards_number 2
_exptl_absorpt_coefficient_mu 0.252
_exptl_absorpt_correction_type none
_exptl_crystal_colour orange
_exptl_crystal_density_diffrn 1.415
_exptl_crystal_density_method 'not measured'
_exptl_crystal_description prism
_exptl_crystal_F_000 760
_exptl_crystal_size_max 0.40
_exptl_crystal_size_mid 0.30
_exptl_crystal_size_min 0.10
_refine_diff_density_max 0.503
_refine_diff_density_min -0.270
_refine_ls_extinction_method none
_refine_ls_goodness_of_fit_ref 1.056
_refine_ls_hydrogen_treatment mixed
_refine_ls_matrix_type full
_refine_ls_number_parameters 265
_refine_ls_number_reflns 3005
_refine_ls_number_restraints 0
_refine_ls_restrained_S_all 1.056
_refine_ls_R_factor_all 0.0552
_refine_ls_R_factor_gt 0.0369
_refine_ls_shift/su_max 0.000
_refine_ls_shift/su_mean 0.000
_refine_ls_structure_factor_coef Fsqd
_refine_ls_weighting_details 'calc w = 1/[\s^2^(Fo^2^)+(0.0496P)^2^+0.5398P] where P = (Fo^2^+2Fc^2^)/3'
_refine_ls_weighting_scheme calc
_refine_ls_wR_factor_gt 0.0915
_refine_ls_wR_factor_ref 0.1035
_reflns_number_gt 2314
_reflns_number_total 3005
_reflns_threshold_expression I>2\s(I)
_cod_data_source_file ob1106.cif
_cod_data_source_block I
_cod_depositor_comments
;
The following automatic conversions were performed:

'_chemical_melting_point' value '182-184 \%C' was changed to
'456.1(10)' - it was converted from degrees Celsius(C) to Kelvins(K),
the average value was taken and precision was estimated.

Automatic conversion script
Id: cif_fix_values 1646 2011-03-28 12:23:43Z adriana 

The following automatic conversions were performed:

'_chemical_melting_point' value '182-184 \%C' was changed to
'456.1(10)' - it was converted from degrees Celsius(C) to Kelvins(K),
the average value was taken and precision was estimated.

Automatic conversion script
Id: cif_fix_values 1715 2011-07-08 13:25:40Z adriana 
;
_cod_original_sg_symbol_H-M 'P 21/c'
_cod_database_code 2013345
_cod_database_fobs_code 2013345

loop_
_symmetry_equiv_pos_as_xyz
'x, y, z'
'-x, y+1/2, -z+1/2'
'-x, -y, -z'
'x, -y-1/2, z-1/2'

loop_
_atom_site_label
_atom_site_fract_x
_atom_site_fract_y
_atom_site_fract_z
_atom_site_U_iso_or_equiv
_atom_site_adp_type
_atom_site_calc_flag
_atom_site_refinement_flags
_atom_site_occupancy
_atom_site_disorder_assembly
_atom_site_disorder_group
_atom_site_type_symbol
C1 0.50992(11) 0.3273(2) 0.0912(2) 0.0386(5) Uani d . 1 . . C
C2 0.46428(11) 0.4236(2) 0.1425(2) 0.0385(5) Uani d . 1 . . C
C3 0.39160(11) 0.4255(2) 0.0881(2) 0.0406(5) Uani d . 1 . . C
C4 0.36303(13) 0.3364(3) -0.0161(3) 0.0532(6) Uani d . 1 . . C
C5 0.40916(14) 0.2424(3) -0.0652(3) 0.0638(8) Uani d . 1 . . C
C6 0.48259(13) 0.2371(3) -0.0130(3) 0.0524(6) Uani d . 1 . . C
C7 0.68233(10) 0.3861(2) 0.2880(2) 0.0357(5) Uani d . 1 . . C
C8 0.70445(11) 0.4473(2) 0.4150(2) 0.0370(5) Uani d . 1 . . C
C9 0.77873(10) 0.4509(2) 0.47043(19) 0.0326(4) Uani d . 1 . . C
C10 0.83307(10) 0.3904(2) 0.3933(2) 0.0340(4) Uani d . 1 . . C
C11 0.80741(11) 0.3296(2) 0.2606(2) 0.0396(5) Uani d . 1 . . C
C12 0.73524(11) 0.3274(2) 0.2102(2) 0.0391(5) Uani d . 1 . . C
C13 0.79820(10) 0.5200(2) 0.5996(2) 0.0345(5) Uani d . 1 . . C
C14 0.88801(10) 0.6104(2) 0.79021(19) 0.0315(4) Uani d . 1 . . C
C15 0.96395(10) 0.6664(2) 0.7750(2) 0.0368(5) Uani d . 1 . . C
H151 0.9611 0.7309 0.6972 0.044 Uiso calc R 1 . . H
H152 0.9830 0.7136 0.8611 0.044 Uiso calc R 1 . . H
C16 0.88988(11) 0.5094(2) 0.91321(19) 0.0342(4) Uani d . 1 . . C
H161 0.8415 0.4717 0.9177 0.041 Uiso calc R 1 . . H
H162 0.9230 0.4352 0.8992 0.041 Uiso calc R 1 . . H
C17 0.83521(11) 0.7282(2) 0.8112(2) 0.0398(5) Uani d . 1 . . C
H171 0.7938 0.6921 0.8538 0.048 Uiso calc R 1 . . H
H172 0.8600 0.7928 0.8775 0.048 Uiso calc R 1 . . H
N1 0.58654(9) 0.31841(19) 0.13606(18) 0.0409(4) Uani d . 1 . . N
N2 0.60628(9) 0.38859(19) 0.24430(18) 0.0397(4) Uani d . 1 . . N
N3 0.86467(9) 0.53397(18) 0.65986(17) 0.0332(4) Uani d . 1 . . N
O1 0.90115(7) 0.39307(17) 0.44224(15) 0.0448(4) Uani d . 1 . . O
O2 1.01125(7) 0.55697(15) 0.74875(15) 0.0406(4) Uani d . 1 . . O
H21 1.0376(8) 0.5802(7) 0.6874(18) 0.049 Uiso calc R 1 . . H
O3 0.91371(9) 0.57881(16) 1.04071(15) 0.0446(4) Uani d . 1 . . O
H31 0.9364(8) 0.5291(17) 1.0930(17) 0.054 Uiso calc R 1 . . H
O4 0.80888(8) 0.79803(17) 0.68641(16) 0.0498(4) Uani d . 1 . . O
H41 0.8496(11) 0.8449(13) 0.6486(11) 0.060 Uiso calc R 1 . . H
Cl1 0.33404(3) 0.54567(7) 0.15236(7) 0.0574(2) Uani d . 1 . . Cl
H2 0.4818(11) 0.489(2) 0.215(2) 0.040(6) Uiso d . 1 . . H
H4 0.3145(14) 0.345(3) -0.056(3) 0.060(7) Uiso d . 1 . . H
H5 0.3901(14) 0.184(3) -0.131(3) 0.066(8) Uiso d . 1 . . H
H6 0.5136(13) 0.172(3) -0.044(3) 0.057(7) Uiso d . 1 . . H
H8 0.6687(12) 0.487(2) 0.469(2) 0.041(6) Uiso d . 1 . . H
H11 0.8423(11) 0.292(2) 0.208(2) 0.038(6) Uiso d . 1 . . H
H12 0.7176(12) 0.289(2) 0.118(2) 0.047(6) Uiso d . 1 . . H
H13 0.7589(12) 0.562(2) 0.645(2) 0.041(6) Uiso d . 1 . . H
H33 0.8966(13) 0.493(3) 0.616(3) 0.054(7) Uiso d . 1 . . H

loop_
_atom_site_aniso_label
_atom_site_aniso_U_11
_atom_site_aniso_U_22
_atom_site_aniso_U_33
_atom_site_aniso_U_12
_atom_site_aniso_U_13
_atom_site_aniso_U_23
C1 0.0316(10) 0.0511(13) 0.0328(10) -0.0083(9) 0.0018(8) 0.0001(10)
C2 0.0366(11) 0.0451(13) 0.0328(11) -0.0076(9) -0.0006(9) 0.0012(10)
C3 0.0351(11) 0.0519(13) 0.0347(11) -0.0036(10) 0.0040(9) 0.0050(10)
C4 0.0314(12) 0.0822(19) 0.0446(13) -0.0100(12) -0.0017(10) -0.0052(13)
C5 0.0435(14) 0.092(2) 0.0540(15) -0.0173(14) -0.0013(11) -0.0318(16)
C6 0.0395(13) 0.0690(17) 0.0488(14) -0.0058(12) 0.0053(11) -0.0210(13)
C7 0.0296(10) 0.0408(12) 0.0361(11) -0.0033(9) 0.0010(8) 0.0006(9)
C8 0.0286(10) 0.0457(12) 0.0370(11) -0.0011(9) 0.0052(8) -0.0032(10)
C9 0.0282(10) 0.0411(11) 0.0281(10) -0.0020(8) 0.0020(8) 0.0003(9)
C10 0.0287(10) 0.0397(11) 0.0336(10) -0.0011(8) 0.0035(8) 0.0015(9)
C11 0.0349(11) 0.0475(13) 0.0373(11) 0.0012(10) 0.0075(9) -0.0066(10)
C12 0.0394(12) 0.0440(12) 0.0333(11) -0.0031(9) 0.0012(9) -0.0049(10)
C13 0.0274(10) 0.0450(12) 0.0315(10) -0.0007(9) 0.0051(8) 0.0010(9)
C14 0.0274(9) 0.0396(11) 0.0270(9) 0.0003(8) 0.0010(7) -0.0012(8)
C15 0.0308(10) 0.0433(12) 0.0360(11) 0.0006(9) 0.0025(8) 0.0003(9)
C16 0.0330(10) 0.0414(11) 0.0273(10) 0.0008(9) -0.0005(8) -0.0004(9)
C17 0.0393(11) 0.0474(13) 0.0324(11) 0.0087(10) 0.0026(9) 0.0013(9)
N1 0.0324(9) 0.0519(11) 0.0374(10) -0.0056(8) 0.0001(7) -0.0032(9)
N2 0.0311(9) 0.0487(11) 0.0381(10) -0.0052(8) -0.0015(7) -0.0022(8)
N3 0.0276(9) 0.0448(10) 0.0271(8) 0.0022(8) 0.0026(7) -0.0025(8)
O1 0.0272(7) 0.0681(10) 0.0386(8) 0.0027(7) 0.0016(6) -0.0088(7)
O2 0.0298(7) 0.0558(9) 0.0368(7) 0.0074(7) 0.0060(6) 0.0077(7)
O3 0.0543(9) 0.0482(9) 0.0286(7) 0.0098(7) -0.0065(6) -0.0023(6)
O4 0.0402(8) 0.0560(10) 0.0513(9) 0.0067(7) -0.0034(7) 0.0099(8)
Cl1 0.0432(3) 0.0643(4) 0.0649(4) 0.0078(3) 0.0079(3) 0.0018(3)

loop_
_atom_type_symbol
_atom_type_description
_atom_type_scat_dispersion_real
_atom_type_scat_dispersion_imag
_atom_type_scat_source
C C 0.0033 0.0016 'International Tables Vol C Tables 4.2.6.8 and 6.1.1.4'
H H 0.0000 0.0000 'International Tables Vol C Tables 4.2.6.8 and 6.1.1.4'
N N 0.0061 0.0033 'International Tables Vol C Tables 4.2.6.8 and 6.1.1.4'
O O 0.0106 0.0060 'International Tables Vol C Tables 4.2.6.8 and 6.1.1.4'
Cl Cl 0.1484 0.1585 'International Tables Vol C Tables 4.2.6.8 and 6.1.1.4'

loop_
_geom_angle_atom_site_label_1
_geom_angle_atom_site_label_2
_geom_angle_atom_site_label_3
_geom_angle
_geom_angle_publ_flag
C6 C1 C2 120.2(2) y
C6 C1 N1 116.2(2) y
C2 C1 N1 123.59(19) y
C3 C2 C1 118.6(2) ?
C3 C2 H2 119.2(12) ?
C1 C2 H2 122.2(12) ?
C2 C3 C4 122.3(2) ?
C2 C3 Cl1 118.78(17) ?
C4 C3 Cl1 118.95(17) ?
C5 C4 C3 118.1(2) ?
C5 C4 H4 121.5(16) ?
C3 C4 H4 120.3(16) ?
C4 C5 C6 121.3(2) ?
C4 C5 H5 117.6(17) ?
C6 C5 H5 121.1(17) ?
C1 C6 C5 119.5(2) ?
C1 C6 H6 118.9(15) ?
C5 C6 H6 121.5(15) ?
C8 C7 C12 119.23(18) y
C8 C7 N2 115.82(18) y
C12 C7 N2 124.94(18) y
C7 C8 C9 121.22(19) ?
C7 C8 H8 119.6(13) ?
C9 C8 H8 119.1(13) ?
C8 C9 C13 118.38(18) ?
C8 C9 C10 120.21(18) ?
C13 C9 C10 121.36(17) ?
O1 C10 C11 122.53(18) ?
O1 C10 C9 121.02(18) y
C11 C10 C9 116.45(17) ?
C12 C11 C10 121.9(2) ?
C12 C11 H11 120.7(13) ?
C10 C11 H11 117.4(13) ?
C11 C12 C7 121.0(2) ?
C11 C12 H12 122.2(13) ?
C7 C12 H12 116.8(13) ?
N3 C13 C9 124.52(19) y
N3 C13 H13 117.9(13) ?
C9 C13 H13 117.6(12) ?
N3 C14 C15 106.65(15) ?
N3 C14 C16 106.92(16) ?
C15 C14 C16 111.48(16) ?
N3 C14 C17 111.44(15) y
C15 C14 C17 109.97(17) ?
C16 C14 C17 110.30(16) ?
O2 C15 C14 109.32(17) ?
O2 C15 H151 109.8 ?
C14 C15 H151 109.8 ?
O2 C15 H152 109.8 ?
C14 C15 H152 109.8 ?
H151 C15 H152 108.3 ?
O3 C16 C14 108.59(17) ?
O3 C16 H161 110.0 ?
C14 C16 H161 110.0 ?
O3 C16 H162 110.0 ?
C14 C16 H162 110.0 ?
H161 C16 H162 108.4 ?
O4 C17 C14 114.75(16) ?
O4 C17 H171 108.6 ?
C14 C17 H171 108.6 ?
O4 C17 H172 108.6 ?
C14 C17 H172 108.6 ?
H171 C17 H172 107.6 ?
N2 N1 C1 113.14(17) ?
N1 N2 C7 114.46(18) ?
C13 N3 C14 126.55(18) y
C13 N3 H33 113.5(16) ?
C14 N3 H33 120.0(16) ?
C15 O2 H21 109.5 ?
C16 O3 H31 109.5 ?
C17 O4 H41 109.5 ?

loop_
_geom_bond_atom_site_label_1
_geom_bond_atom_site_label_2
_geom_bond_site_symmetry_2
_geom_bond_distance
_geom_bond_publ_flag
C1 C6 . 1.379(3) ?
C1 C2 . 1.390(3) ?
C1 N1 . 1.429(3) y
C2 C3 . 1.378(3) ?
C2 H2 . 0.97(2) ?
C3 C4 . 1.379(3) ?
C3 Cl1 . 1.743(2) y
C4 C5 . 1.372(4) ?
C4 H4 . 0.93(3) ?
C5 C6 . 1.387(3) ?
C5 H5 . 0.89(3) ?
C6 H6 . 0.93(2) ?
C7 C8 . 1.367(3) y
C7 C12 . 1.413(3) y
C7 N2 . 1.414(2) y
C8 C9 . 1.408(3) y
C8 H8 . 0.96(2) ?
C9 C13 . 1.411(3) y
C9 C10 . 1.436(3) y
C10 O1 . 1.286(2) y
C10 C11 . 1.426(3) y
C11 C12 . 1.360(3) y
C11 H11 . 0.94(2) ?
C12 H12 . 0.97(2) ?
C13 N3 . 1.298(3) y
C13 H13 . 0.98(2) ?
C14 N3 . 1.470(2) y
C14 C15 . 1.525(3) ?
C14 C16 . 1.530(3) ?
C14 C17 . 1.539(3) ?
C15 O2 . 1.424(2) ?
C15 H151 . 0.9700 ?
C15 H152 . 0.9700 ?
C16 O3 . 1.415(2) ?
C16 H161 . 0.9700 ?
C16 H162 . 0.9700 ?
C17 O4 . 1.407(2) ?
C17 H171 . 0.9700 ?
C17 H172 . 0.9700 ?
N1 N2 . 1.256(2) y
N3 H33 . 0.86(3) ?
O2 H21 . 0.8322 ?
O3 H31 . 0.7822 ?
O4 H41 . 0.9819 ?

loop_
_geom_hbond_atom_site_label_D
_geom_hbond_atom_site_label_H
_geom_hbond_atom_site_label_A
_geom_hbond_site_symmetry_A
_geom_hbond_distance_DH
_geom_hbond_distance_HA
_geom_hbond_distance_DA
_geom_hbond_angle_DHA
N3 H33 O1 . 0.86(3) 1.93(2) 2.639(2) 139(2)
O2 H21 O1 3_766 0.83(2) 1.78(2) 2.610(2) 172.2(8)
O3 H31 O2 3_767 0.78(2) 1.89(2) 2.655(2) 166.1(17)
O4 H41 O3 4_575 0.98(2) 1.81(2) 2.780(2) 167.1(11)

loop_
_geom_torsion_atom_site_label_1
_geom_torsion_atom_site_label_2
_geom_torsion_atom_site_label_3
_geom_torsion_atom_site_label_4
_geom_torsion
_geom_torsion_publ_flag
C6 C1 C2 C3 0.7(3) ?
N1 C1 C2 C3 177.86(19) ?
C1 C2 C3 C4 -0.7(3) ?
C1 C2 C3 Cl1 179.78(16) ?
C2 C3 C4 C5 0.7(4) ?
Cl1 C3 C4 C5 -179.9(2) ?
C3 C4 C5 C6 -0.6(4) ?
C2 C1 C6 C5 -0.6(4) ?
N1 C1 C6 C5 -178.0(2) ?
C4 C5 C6 C1 0.6(4) ?
C12 C7 C8 C9 -1.1(3) ?
N2 C7 C8 C9 179.64(19) ?
C7 C8 C9 C13 177.8(2) ?
C7 C8 C9 C10 0.4(3) ?
C8 C9 C10 O1 179.83(19) ?
C13 C9 C10 O1 2.5(3) ?
C8 C9 C10 C11 0.5(3) ?
C13 C9 C10 C11 -176.79(19) ?
O1 C10 C11 C12 179.9(2) ?
C9 C10 C11 C12 -0.8(3) ?
C10 C11 C12 C7 0.1(3) ?
C8 C7 C12 C11 0.8(3) ?
N2 C7 C12 C11 -179.9(2) ?
C8 C9 C13 N3 -178.0(2) ?
C10 C9 C13 N3 -0.6(3) y
N3 C14 C15 O2 -56.2(2) ?
C16 C14 C15 O2 60.2(2) ?
C17 C14 C15 O2 -177.18(15) ?
N3 C14 C16 O3 178.76(15) ?
C15 C14 C16 O3 62.6(2) ?
C17 C14 C16 O3 -59.9(2) ?
N3 C14 C17 O4 -39.4(2) ?
C15 C14 C17 O4 78.6(2) ?
C16 C14 C17 O4 -158.00(17) ?
C6 C1 N1 N2 -170.3(2) ?
C2 C1 N1 N2 12.5(3) ?
C1 N1 N2 C7 -177.64(17) y
C8 C7 N2 N1 -172.18(19) ?
C12 C7 N2 N1 8.6(3) ?
C9 C13 N3 C14 176.77(19) ?
C15 C14 N3 C13 -148.3(2) ?
C16 C14 N3 C13 92.4(2) ?
C17 C14 N3 C13 -28.2(3) ?

loop_
_cod_related_entry_id
_cod_related_entry_database
_cod_related_entry_code
1 ChemSpider 30652367
